data_7029867
loop_
_publ_author_name
'Gong, Yun'
'Zhang, Miao Miao'
'Qin, Jian Bo'
'Li, Jian'
'Meng, Jiang Ping'
'Lin, Jian Hua'

_publ_section_title
;
 Metal(ii) complexes synthesized based on quinoline-2,3-dicarboxylate as
 electrocatalysts for the degradation of methyl orange.
;
_journal_issue 22
_journal_name_full 'Dalton transactions (Cambridge, England : 2003)'
_journal_page_first 8454
_journal_page_last 8460
_journal_paper_doi 10.1039/c3dt53505c
_journal_volume 43
_journal_year 2014
_chemical_formula_sum 'C40 H34 Co N6 O14'
_chemical_formula_weight 881.66
_chemical_name_systematic
; 
 ? 
;
_space_group_IT_number 2
_symmetry_cell_setting triclinic
_symmetry_space_group_name_Hall '-P 1'
_symmetry_space_group_name_H-M 'P -1'
_atom_sites_solution_hydrogens geom
_atom_sites_solution_primary direct
_atom_sites_solution_secondary difmap
_audit_creation_method SHELXL-97
_cell_angle_alpha 96.438(4)
_cell_angle_beta 96.446(4)
_cell_angle_gamma 104.773(4)
_cell_formula_units_Z 1
_cell_length_a 8.6479(4)
_cell_length_b 9.4452(4)
_cell_length_c 12.1753(6)
_cell_measurement_reflns_used 4016
_cell_measurement_temperature 293(2)
_cell_measurement_theta_max 25.1623
_cell_measurement_theta_min 2.4573
_cell_volume 945.23(8)
_computing_cell_refinement 'CrysAlisPro, Oxford Diffraction Ltd.'
_computing_data_collection 'CrysAlisPro, Oxford Diffraction Ltd.'
_computing_data_reduction 'CrysAlisPro, Oxford Diffraction Ltd.'
_computing_molecular_graphics 'SHELXTL (Sheldrick, 1997)'
_computing_publication_material 'SHELXTL (Sheldrick, 1997)'
_computing_structure_refinement 'SHELXL97 (Sheldrick, 2008)'
_computing_structure_solution 'SHELXS97 (Sheldrick, 2008)'
_diffrn_ambient_temperature 293(2)
_diffrn_measured_fraction_theta_full 0.905
_diffrn_measured_fraction_theta_max 0.905
_diffrn_measurement_device_type 'Oxford XCalibur Eos'
_diffrn_measurement_method '\w scans'
_diffrn_radiation_monochromator graphite
_diffrn_radiation_source 'fine-focus sealed tube'
_diffrn_radiation_type MoK\a
_diffrn_radiation_wavelength 0.71073
_diffrn_reflns_av_R_equivalents 0.0213
_diffrn_reflns_av_unetI/netI 0.0362
_diffrn_reflns_limit_h_max 10
_diffrn_reflns_limit_h_min -10
_diffrn_reflns_limit_k_max 11
_diffrn_reflns_limit_k_min -11
_diffrn_reflns_limit_l_max 12
_diffrn_reflns_limit_l_min -14
_diffrn_reflns_number 6518
_diffrn_reflns_theta_full 25.00
_diffrn_reflns_theta_max 25.00
_diffrn_reflns_theta_min 2.46
_exptl_absorpt_coefficient_mu 0.536
_exptl_absorpt_correction_T_max 1.00000
_exptl_absorpt_correction_T_min 0.85716
_exptl_absorpt_correction_type multi-scan
_exptl_absorpt_process_details 'SADABS (Sheldrick, 1996)'
_exptl_crystal_colour red
_exptl_crystal_density_diffrn 1.549
_exptl_crystal_density_method 'not measured'
_exptl_crystal_description block
_exptl_crystal_F_000 455
_exptl_crystal_size_max 0.28
_exptl_crystal_size_mid 0.21
_exptl_crystal_size_min 0.18
_refine_diff_density_max 0.271
_refine_diff_density_min -0.332
_refine_diff_density_rms 0.083
_refine_ls_extinction_method none
_refine_ls_goodness_of_fit_ref 1.042
_refine_ls_hydrogen_treatment mixed
_refine_ls_matrix_type full
_refine_ls_number_parameters 293
_refine_ls_number_reflns 3021
_refine_ls_number_restraints 6
_refine_ls_restrained_S_all 1.045
_refine_ls_R_factor_all 0.0395
_refine_ls_R_factor_gt 0.0305
_refine_ls_shift/su_max 0.000
_refine_ls_shift/su_mean 0.000
_refine_ls_structure_factor_coef Fsqd
_refine_ls_weighting_details 'calc w=1/[\s^2^(Fo^2^)+(0.0544P)^2^+0.0000P] where P=(Fo^2^+2Fc^2^)/3'
_refine_ls_weighting_scheme calc
_refine_ls_wR_factor_gt 0.0784
_refine_ls_wR_factor_ref 0.0899
_reflns_number_gt 2522
_reflns_number_total 3021
_reflns_threshold_expression >2sigma(I)
_cod_data_source_file c3dt53505c2.cif
_cod_data_source_block 1206
_cod_depositor_comments
;
The following automatic conversions were performed:

'_symmetry_cell_setting' value 'Triclinic' changed to 'triclinic'
according to
/usr/data/users/saulius/crontab/automatic-downloads/rss-feeds/RSC/lib/dictionaries/cif_core.dic
dictionary named 'cif_core.dic' version 2.4.2 from 2011-04-26.

Automatic conversion script
Id: cif_fix_values 2281 2013-09-26 08:29:07Z andrius 

 Adding full bibliography for 7029866--7029867.cif.
;
_cod_original_sg_symbol_H-M P-1
_cod_database_code 7029867

loop_
_symmetry_equiv_pos_as_xyz
'x, y, z'
'-x, -y, -z'

loop_
_atom_site_label
_atom_site_type_symbol
_atom_site_fract_x
_atom_site_fract_y
_atom_site_fract_z
_atom_site_U_iso_or_equiv
_atom_site_adp_type
_atom_site_occupancy
_atom_site_symmetry_multiplicity
_atom_site_calc_flag
_atom_site_refinement_flags
Co1 Co 0.5000 1.0000 0.5000 0.02354(15) Uani 1 2 d S
O1 O 0.4652(3) 0.4004(2) 0.19282(17) 0.0612(6) Uani 1 1 d .
O2 O 0.3155(2) 0.5461(2) 0.13792(15) 0.0469(5) Uani 1 1 d .
H2A H 0.3278 0.5125 0.0755 0.070 Uiso 1 1 calc R
O5 O -0.0613(2) 1.1632(2) 0.06973(16) 0.0475(5) Uani 1 1 d .
O3 O 0.6208(2) 0.75282(18) 0.24746(14) 0.0368(4) Uani 1 1 d .
O4 O 0.60457(18) 0.94052(17) 0.36839(13) 0.0304(4) Uani 1 1 d .
N1 N 0.4030(2) 0.7546(2) 0.47355(15) 0.0234(4) Uani 1 1 d .
N2 N 0.2934(2) 1.0081(2) 0.38595(16) 0.0274(5) Uani 1 1 d .
N3 N -0.1340(2) 0.9814(2) 0.17581(16) 0.0296(5) Uani 1 1 d .
H17 H -0.2140 0.9112 0.1863 0.035 Uiso 1 1 calc R
C9 C 0.4386(3) 0.6999(2) 0.37812(19) 0.0250(5) Uani 1 1 d .
C8 C 0.3773(3) 0.5496(3) 0.3292(2) 0.0286(6) Uani 1 1 d .
C7 C 0.2866(3) 0.4546(3) 0.3895(2) 0.0347(6) Uani 1 1 d .
H7 H 0.2487 0.3544 0.3613 0.042 Uiso 1 1 calc R
C6 C 0.2505(3) 0.5062(3) 0.4927(2) 0.0295(6) Uani 1 1 d .
C1 C 0.3046(3) 0.6600(3) 0.53168(19) 0.0260(5) Uani 1 1 d .
C2 C 0.2578(3) 0.7156(3) 0.6307(2) 0.0315(6) Uani 1 1 d .
H2 H 0.2918 0.8166 0.6569 0.038 Uiso 1 1 calc R
C3 C 0.1622(3) 0.6214(3) 0.6888(2) 0.0376(6) Uani 1 1 d .
H3 H 0.1307 0.6593 0.7539 0.045 Uiso 1 1 calc R
C4 C 0.1109(3) 0.4687(3) 0.6516(2) 0.0409(7) Uani 1 1 d .
H4 H 0.0473 0.4059 0.6926 0.049 Uiso 1 1 calc R
C5 C 0.1538(3) 0.4127(3) 0.5563(2) 0.0393(7) Uani 1 1 d .
H5 H 0.1193 0.3112 0.5322 0.047 Uiso 1 1 calc R
C11 C 0.5633(3) 0.8056(3) 0.3248(2) 0.0255(5) Uani 1 1 d .
C10 C 0.3957(3) 0.4922(3) 0.2140(2) 0.0339(6) Uani 1 1 d .
C12 C 0.1461(3) 0.9455(3) 0.4085(2) 0.0360(6) Uani 1 1 d .
H12 H 0.1385 0.9046 0.4744 0.043 Uiso 1 1 calc R
C13 C 0.0062(3) 0.9374(3) 0.3414(2) 0.0353(6) Uani 1 1 d .
H13 H -0.0929 0.8916 0.3616 0.042 Uiso 1 1 calc R
C14 C 0.0124(3) 0.9977(3) 0.24268(19) 0.0260(5) Uani 1 1 d .
C16 C 0.2983(3) 1.0673(3) 0.2907(2) 0.0320(6) Uani 1 1 d .
H16 H 0.3992 1.1120 0.2727 0.038 Uiso 1 1 calc R
C17 C -0.1655(3) 1.0639(3) 0.0957(2) 0.0291(6) Uani 1 1 d .
C15 C 0.1641(3) 1.0661(3) 0.2180(2) 0.0313(6) Uani 1 1 d .
H15 H 0.1748 1.1102 0.1537 0.038 Uiso 1 1 calc R
C18 C -0.3389(3) 1.0281(3) 0.04554(19) 0.0270(5) Uani 1 1 d .
C20 C -0.4043(3) 1.1442(3) 0.0262(2) 0.0330(6) Uani 1 1 d .
H20 H -0.3398 1.2412 0.0436 0.040 Uiso 1 1 calc R
C19 C -0.4352(3) 0.8838(3) 0.0188(2) 0.0329(6) Uani 1 1 d .
H19 H -0.3916 0.8056 0.0311 0.039 Uiso 1 1 calc R
O6 O 0.0494(3) 0.6853(3) 0.1175(2) 0.0631(6) Uani 1 1 d D
O7 O 0.2732(3) 0.4409(3) 0.93207(17) 0.0656(7) Uani 1 1 d D
H6B H 0.061(4) 0.731(4) 0.054(2) 0.105(14) Uiso 1 1 d D
H7A H 0.160(2) 0.402(4) 0.912(3) 0.101(14) Uiso 1 1 d D
H6A H 0.132(3) 0.643(4) 0.131(3) 0.095(14) Uiso 1 1 d D
H7B H 0.324(3) 0.436(4) 0.874(2) 0.089(13) Uiso 1 1 d D

loop_
_atom_site_aniso_label
_atom_site_aniso_U_11
_atom_site_aniso_U_22
_atom_site_aniso_U_33
_atom_site_aniso_U_23
_atom_site_aniso_U_13
_atom_site_aniso_U_12
Co1 0.0178(2) 0.0248(3) 0.0269(3) 0.00712(19) -0.00074(19) 0.00401(18)
O1 0.0864(16) 0.0672(15) 0.0512(13) 0.0118(11) 0.0244(12) 0.0518(13)
O2 0.0535(12) 0.0563(13) 0.0340(11) -0.0007(9) -0.0008(9) 0.0266(10)
O5 0.0269(10) 0.0549(12) 0.0600(13) 0.0337(10) -0.0027(9) 0.0033(9)
O3 0.0364(10) 0.0359(10) 0.0358(10) 0.0041(8) 0.0138(8) 0.0024(8)
O4 0.0274(9) 0.0259(9) 0.0357(10) 0.0078(8) 0.0067(8) 0.0012(7)
N1 0.0194(10) 0.0248(11) 0.0254(11) 0.0082(9) 0.0012(9) 0.0037(8)
N2 0.0215(10) 0.0293(11) 0.0308(12) 0.0097(9) -0.0014(9) 0.0055(8)
N3 0.0175(10) 0.0375(12) 0.0321(12) 0.0137(10) -0.0023(9) 0.0034(9)
C9 0.0199(12) 0.0272(13) 0.0274(14) 0.0089(10) -0.0008(10) 0.0053(10)
C8 0.0252(12) 0.0290(13) 0.0325(14) 0.0072(11) 0.0037(11) 0.0078(10)
C7 0.0354(15) 0.0222(13) 0.0440(16) 0.0055(12) 0.0060(13) 0.0032(11)
C6 0.0276(13) 0.0266(13) 0.0328(15) 0.0092(11) 0.0021(11) 0.0033(10)
C1 0.0203(12) 0.0275(13) 0.0291(14) 0.0111(11) -0.0013(10) 0.0040(10)
C2 0.0322(14) 0.0302(13) 0.0288(14) 0.0060(11) 0.0012(11) 0.0031(11)
C3 0.0374(15) 0.0442(16) 0.0285(14) 0.0112(12) 0.0071(12) 0.0026(12)
C4 0.0428(16) 0.0402(16) 0.0376(16) 0.0190(13) 0.0095(13) 0.0002(13)
C5 0.0437(16) 0.0273(14) 0.0433(17) 0.0143(12) 0.0066(13) -0.0008(12)
C11 0.0203(12) 0.0310(14) 0.0246(13) 0.0089(11) -0.0005(10) 0.0055(10)
C10 0.0311(14) 0.0301(14) 0.0406(16) 0.0061(12) 0.0095(12) 0.0060(11)
C12 0.0265(14) 0.0474(16) 0.0343(15) 0.0198(12) -0.0001(12) 0.0063(12)
C13 0.0205(13) 0.0462(16) 0.0394(15) 0.0200(13) 0.0038(11) 0.0040(11)
C14 0.0199(12) 0.0285(13) 0.0285(13) 0.0051(10) -0.0015(10) 0.0067(10)
C16 0.0223(13) 0.0364(15) 0.0369(15) 0.0115(12) 0.0034(11) 0.0051(11)
C17 0.0242(13) 0.0352(14) 0.0283(14) 0.0097(11) 0.0008(11) 0.0081(11)
C15 0.0264(13) 0.0391(15) 0.0291(14) 0.0107(11) 0.0015(11) 0.0089(11)
C18 0.0246(13) 0.0359(14) 0.0221(13) 0.0097(11) 0.0002(10) 0.0101(11)
C20 0.0296(14) 0.0303(14) 0.0360(15) 0.0064(11) -0.0064(12) 0.0068(11)
C19 0.0314(14) 0.0330(14) 0.0362(15) 0.0086(11) -0.0045(12) 0.0147(11)
O6 0.0618(15) 0.0764(16) 0.0687(16) 0.0358(13) 0.0257(12) 0.0328(13)
O7 0.0595(16) 0.0948(18) 0.0380(13) 0.0003(12) 0.0149(12) 0.0135(14)

loop_
_atom_type_symbol
_atom_type_description
_atom_type_scat_dispersion_real
_atom_type_scat_dispersion_imag
_atom_type_scat_source
C C 0.0033 0.0016 'International Tables Vol C Tables 4.2.6.8 and 6.1.1.4'
Co Co 0.3494 0.9721 'International Tables Vol C Tables 4.2.6.8 and 6.1.1.4'
N N 0.0061 0.0033 'International Tables Vol C Tables 4.2.6.8 and 6.1.1.4'
O O 0.0106 0.0060 'International Tables Vol C Tables 4.2.6.8 and 6.1.1.4'
H H 0.0000 0.0000 'International Tables Vol C Tables 4.2.6.8 and 6.1.1.4'

loop_
_geom_angle_atom_site_label_1
_geom_angle_atom_site_label_2
_geom_angle_atom_site_label_3
_geom_angle
_geom_angle_site_symmetry_1
_geom_angle_site_symmetry_3
O4 Co1 O4 180.0 . 2_676
O4 Co1 N2 89.50(7) . .
O4 Co1 N2 90.50(7) 2_676 .
O4 Co1 N2 90.50(7) . 2_676
O4 Co1 N2 89.50(7) 2_676 2_676
N2 Co1 N2 180.0 . 2_676
O4 Co1 N1 78.21(6) . .
O4 Co1 N1 101.79(6) 2_676 .
N2 Co1 N1 87.91(7) . .
N2 Co1 N1 92.09(7) 2_676 .
O4 Co1 N1 101.79(6) . 2_676
O4 Co1 N1 78.21(6) 2_676 2_676
N2 Co1 N1 92.09(7) . 2_676
N2 Co1 N1 87.91(7) 2_676 2_676
N1 Co1 N1 180.00(10) . 2_676
C10 O2 H2A 109.5 . .
C11 O4 Co1 118.26(14) . .
C9 N1 C1 118.7(2) . .
C9 N1 Co1 109.21(13) . .
C1 N1 Co1 131.74(16) . .
C12 N2 C16 115.7(2) . .
C12 N2 Co1 118.33(15) . .
C16 N2 Co1 125.95(15) . .
C17 N3 C14 127.52(19) . .
C17 N3 H17 116.2 . .
C14 N3 H17 116.2 . .
N1 C9 C8 123.7(2) . .
N1 C9 C11 116.2(2) . .
C8 C9 C11 120.0(2) . .
C7 C8 C9 117.5(2) . .
C7 C8 C10 118.5(2) . .
C9 C8 C10 123.9(2) . .
C8 C7 C6 120.8(2) . .
C8 C7 H7 119.6 . .
C6 C7 H7 119.6 . .
C7 C6 C1 118.3(2) . .
C7 C6 C5 122.6(2) . .
C1 C6 C5 118.9(2) . .
N1 C1 C2 120.2(2) . .
N1 C1 C6 120.7(2) . .
C2 C1 C6 119.1(2) . .
C3 C2 C1 120.0(2) . .
C3 C2 H2 120.0 . .
C1 C2 H2 120.0 . .
C2 C3 C4 120.9(3) . .
C2 C3 H3 119.5 . .
C4 C3 H3 119.5 . .
C5 C4 C3 120.1(2) . .
C5 C4 H4 120.0 . .
C3 C4 H4 120.0 . .
C4 C5 C6 120.9(2) . .
C4 C5 H5 119.6 . .
C6 C5 H5 119.6 . .
O3 C11 O4 125.4(2) . .
O3 C11 C9 117.9(2) . .
O4 C11 C9 116.6(2) . .
O1 C10 O2 124.1(3) . .
O1 C10 C8 124.0(2) . .
O2 C10 C8 111.7(2) . .
N2 C12 C13 124.3(2) . .
N2 C12 H12 117.9 . .
C13 C12 H12 117.9 . .
C12 C13 C14 119.7(2) . .
C12 C13 H13 120.2 . .
C14 C13 H13 120.2 . .
C13 C14 N3 117.0(2) . .
C13 C14 C15 117.3(2) . .
N3 C14 C15 125.6(2) . .
N2 C16 C15 124.4(2) . .
N2 C16 H16 117.8 . .
C15 C16 H16 117.8 . .
O5 C17 N3 122.7(2) . .
O5 C17 C18 122.5(2) . .
N3 C17 C18 114.72(19) . .
C16 C15 C14 118.6(2) . .
C16 C15 H15 120.7 . .
C14 C15 H15 120.7 . .
C19 C18 C20 119.6(2) . .
C19 C18 C17 122.1(2) . .
C20 C18 C17 118.3(2) . .
C19 C20 C18 120.2(2) 2_475 .
C19 C20 H20 119.9 2_475 .
C18 C20 H20 119.9 . .
C20 C19 C18 120.2(2) 2_475 .
C20 C19 H19 119.9 2_475 .
C18 C19 H19 119.9 . .
H6B O6 H6A 109(2) . .
H7A O7 H7B 112(2) . .

loop_
_geom_bond_atom_site_label_1
_geom_bond_atom_site_label_2
_geom_bond_distance
_geom_bond_site_symmetry_2
Co1 O4 2.0208(16) .
Co1 O4 2.0208(16) 2_676
Co1 N2 2.1594(18) .
Co1 N2 2.1594(18) 2_676
Co1 N1 2.2274(18) .
Co1 N1 2.2274(18) 2_676
O1 C10 1.195(3) .
O2 C10 1.320(3) .
O2 H2A 0.8200 .
O5 C17 1.221(3) .
O3 C11 1.229(3) .
O4 C11 1.267(3) .
N1 C9 1.318(3) .
N1 C1 1.383(3) .
N2 C12 1.333(3) .
N2 C16 1.343(3) .
N3 C17 1.360(3) .
N3 C14 1.389(3) .
N3 H17 0.8600 .
C9 C8 1.416(3) .
C9 C11 1.528(3) .
C8 C7 1.370(3) .
C8 C10 1.487(3) .
C7 C6 1.394(3) .
C7 H7 0.9300 .
C6 C1 1.415(3) .
C6 C5 1.415(3) .
C1 C2 1.404(3) .
C2 C3 1.369(3) .
C2 H2 0.9300 .
C3 C4 1.402(4) .
C3 H3 0.9300 .
C4 C5 1.350(4) .
C4 H4 0.9300 .
C5 H5 0.9300 .
C12 C13 1.362(3) .
C12 H12 0.9300 .
C13 C14 1.387(3) .
C13 H13 0.9300 .
C14 C15 1.389(3) .
C16 C15 1.375(3) .
C16 H16 0.9300 .
C17 C18 1.492(3) .
C15 H15 0.9300 .
C18 C19 1.384(3) .
C18 C20 1.386(3) .
C20 C19 1.381(3) 2_475
C20 H20 0.9300 .
C19 C20 1.381(3) 2_475
C19 H19 0.9300 .
O6 H6B 0.932(17) .
O6 H6A 0.913(17) .
O7 H7A 0.943(18) .
O7 H7B 0.880(17) .
